data_4325991
loop_
_publ_author_name
'Dongmei Li'
'Xiaohe Tian'
'Guiju Hu'
'Qiong Zhang'
'Peng Wang'
'Pingping Sun'
'Hongping Zhou'
'Xiangming Meng'
'Jiaxiang Yang'
'Jieying Wu'
'Baokang Jin'
'Shengyi Zhang'
'Xutang Tao'
'Yupeng Tian'

_publ_section_title
;
 Synthesis, Crystal Structures, Photophysical Properties, and Bioimaging
 of Living Cells of Bis-\b-Diketonate Phenothiazine Ligands and Its Cyclic
 Dinuclear Complexes
;
_journal_name_full 'Inorganic Chemistry'
_journal_page_first 7997
_journal_page_last 8006
_journal_paper_doi 10.1021/ic200150h
_journal_volume 50
_journal_year 2011
_chemical_formula_sum 'C64 H46 F12 N6 Ni2 O8 S2'
_chemical_formula_weight 1436.61
_chemical_name_systematic
; 
 ? 
;
_space_group_IT_number 2
_symmetry_cell_setting triclinic
_symmetry_space_group_name_Hall '-P 1'
_symmetry_space_group_name_H-M 'P -1'
_atom_sites_solution_hydrogens geom
_atom_sites_solution_primary direct
_atom_sites_solution_secondary difmap
_audit_creation_method SHELXL-97
_cell_angle_alpha 89.890(5)
_cell_angle_beta 83.436(5)
_cell_angle_gamma 66.425(5)
_cell_formula_units_Z 1
_cell_length_a 8.675(5)
_cell_length_b 9.988(5)
_cell_length_c 19.371(5)
_cell_measurement_reflns_used 2187
_cell_measurement_temperature 298(2)
_cell_measurement_theta_max 21.30
_cell_measurement_theta_min 2.51
_cell_volume 1526.5(12)
_computing_cell_refinement 'Bruker SMART'
_computing_data_collection 'Bruker SMART'
_computing_data_reduction 'Bruker SAINT'
_computing_molecular_graphics 'Bruker SHELXTL'
_computing_publication_material 'Bruker SHELXTL'
_computing_structure_refinement 'Bruker SHELXTL'
_computing_structure_solution 'Bruker SHELXTL'
_diffrn_ambient_temperature 298(2)
_diffrn_measured_fraction_theta_full 0.989
_diffrn_measured_fraction_theta_max 0.989
_diffrn_measurement_device_type 'CCD area detector'
_diffrn_measurement_method 'phi and omega scans'
_diffrn_radiation_monochromator graphite
_diffrn_radiation_source 'sealed tube'
_diffrn_radiation_type MoK\a
_diffrn_radiation_wavelength 0.71069
_diffrn_reflns_av_R_equivalents 0.0357
_diffrn_reflns_av_sigmaI/netI 0.0580
_diffrn_reflns_limit_h_max 10
_diffrn_reflns_limit_h_min -10
_diffrn_reflns_limit_k_max 12
_diffrn_reflns_limit_k_min -12
_diffrn_reflns_limit_l_max 23
_diffrn_reflns_limit_l_min -23
_diffrn_reflns_number 13156
_diffrn_reflns_theta_full 26.06
_diffrn_reflns_theta_max 26.06
_diffrn_reflns_theta_min 2.12
_exptl_absorpt_coefficient_mu 0.784
_exptl_absorpt_correction_T_max 0.8816
_exptl_absorpt_correction_T_min 0.7038
_exptl_absorpt_correction_type none
_exptl_crystal_colour orange
_exptl_crystal_density_diffrn 1.563
_exptl_crystal_density_meas 0
_exptl_crystal_description plate
_exptl_crystal_F_000 732
_exptl_crystal_size_max 0.48
_exptl_crystal_size_mid 0.35
_exptl_crystal_size_min 0.17
_refine_diff_density_max 0.336
_refine_diff_density_min -0.309
_refine_diff_density_rms 0.055
_refine_ls_extinction_method none
_refine_ls_goodness_of_fit_ref 1.097
_refine_ls_hydrogen_treatment mixed
_refine_ls_matrix_type full
_refine_ls_number_parameters 483
_refine_ls_number_reflns 5979
_refine_ls_number_restraints 18
_refine_ls_restrained_S_all 1.114
_refine_ls_R_factor_all 0.0877
_refine_ls_R_factor_gt 0.0480
_refine_ls_shift/su_max 0.004
_refine_ls_shift/su_mean 0.000
_refine_ls_structure_factor_coef Fsqd
_refine_ls_weighting_details 'calc w=1/[\s^2^(Fo^2^)+(0.0401P)^2^+0.0000P] where P=(Fo^2^+2Fc^2^)/3'
_refine_ls_weighting_scheme calc
_refine_ls_wR_factor_gt 0.0943
_refine_ls_wR_factor_ref 0.1084
_reflns_number_gt 3835
_reflns_number_total 5979
_reflns_threshold_expression >2sigma(I)
_cod_data_source_file ic200150h_si_006.cif
_cod_data_source_block zbc070903
_cod_original_sg_symbol_H-M 'P -1 '
_cod_database_code 4325991

loop_
_symmetry_equiv_pos_as_xyz
'x, y, z'
'-x, -y, -z'

loop_
_atom_site_label
_atom_site_type_symbol
_atom_site_fract_x
_atom_site_fract_y
_atom_site_fract_z
_atom_site_U_iso_or_equiv
_atom_site_adp_type
_atom_site_occupancy
_atom_site_symmetry_multiplicity
_atom_site_calc_flag
_atom_site_refinement_flags
_atom_site_disorder_assembly
_atom_site_disorder_group
Ni1 Ni 0.26811(5) -0.00415(4) 0.19350(2) 0.04686(15) Uani 1 1 d . . .
S2 S 0.31435(12) 0.23729(9) 0.52366(4) 0.0553(3) Uani 1 1 d . . .
N3 N 0.1963(3) 0.5756(3) 0.52042(12) 0.0445(7) Uani 1 1 d . . .
O4 O 0.7408(3) 0.1649(2) 0.86737(11) 0.0569(6) Uani 1 1 d . . .
C15 C 0.4689(4) 0.3707(3) 0.68706(15) 0.0407(7) Uani 1 1 d . . .
C13 C 0.4357(4) 0.2910(3) 0.63681(15) 0.0427(8) Uani 1 1 d . . .
H13 H 0.4725 0.1904 0.6405 0.051 Uiso 1 1 calc R . .
C5 C 0.1848(4) 0.3571(3) 0.33459(15) 0.0405(7) Uani 1 1 d . . .
O2 O 0.2748(3) 0.1437(2) 0.26317(10) 0.0489(6) Uani 1 1 d . . .
C10 C 0.1970(4) 0.5023(3) 0.45898(15) 0.0400(7) Uani 1 1 d . . .
C12 C 0.2915(4) 0.5061(3) 0.57430(15) 0.0417(8) Uani 1 1 d . . .
O3 O 0.5879(3) 0.1559(2) 0.74620(10) 0.0517(6) Uani 1 1 d . . .
C11 C 0.3501(4) 0.3549(3) 0.58136(15) 0.0408(7) Uani 1 1 d . . .
O1 O 0.1123(3) 0.1606(2) 0.14028(11) 0.0534(6) Uani 1 1 d . . .
C16 C 0.4145(4) 0.5198(4) 0.67930(16) 0.0515(9) Uani 1 1 d . . .
H16 H 0.4362 0.5767 0.7117 0.062 Uiso 1 1 calc R . .
C18 C 0.6154(4) 0.3615(3) 0.79330(16) 0.0478(8) Uani 1 1 d . . .
H18 H 0.5943 0.4595 0.7876 0.057 Uiso 1 1 calc R . .
C19 C 0.6975(4) 0.2943(4) 0.84901(16) 0.0493(8) Uani 1 1 d . A .
C7 C 0.2531(4) 0.2800(3) 0.39127(15) 0.0412(8) Uani 1 1 d . . .
H7 H 0.2987 0.1783 0.3878 0.049 Uiso 1 1 calc R . .
C2 C 0.0331(4) 0.2882(4) 0.16708(16) 0.0471(8) Uani 1 1 d . B .
C8 C 0.1357(4) 0.5781(3) 0.40030(16) 0.0496(8) Uani 1 1 d . . .
H8 H 0.1001 0.6792 0.4015 0.060 Uiso 1 1 calc R . .
N1 N 0.4770(3) -0.0065(3) 0.12820(13) 0.0484(7) Uani 1 1 d . . .
C17 C 0.5619(4) 0.2897(4) 0.74463(15) 0.0444(8) Uani 1 1 d . . .
C3 C 0.0523(4) 0.3499(4) 0.22689(16) 0.0507(9) Uani 1 1 d . . .
H3 H -0.0199 0.4468 0.2387 0.061 Uiso 1 1 calc R . .
N2 N 0.0409(4) -0.0039(3) 0.25063(15) 0.0636(8) Uani 1 1 d . . .
C4 C 0.1739(4) 0.2767(4) 0.27187(15) 0.0427(8) Uani 1 1 d . . .
C9 C 0.2557(4) 0.3489(3) 0.45234(15) 0.0398(7) Uani 1 1 d . . .
C31 C 0.1133(4) 0.7368(3) 0.52437(16) 0.0463(8) Uani 1 1 d . . .
H31A H 0.0791 0.7703 0.5729 0.056 Uiso 1 1 calc R . .
H31B H 0.0115 0.7670 0.5016 0.056 Uiso 1 1 calc R . .
F4 F 0.625(2) 0.4189(15) 0.9604(5) 0.121(4) Uani 0.496(18) 1 d PU A 1
F6 F 0.881(2) 0.3250(12) 0.9207(11) 0.148(8) Uani 0.496(18) 1 d P A 1
F5 F 0.728(2) 0.5110(16) 0.8779(8) 0.093(4) Uani 0.496(18) 1 d PU A 1
F5' F 0.652(2) 0.5342(15) 0.8950(8) 0.109(5) Uani 0.504(18) 1 d P A 2
F4' F 0.750(2) 0.3544(12) 0.9572(4) 0.098(4) Uani 0.504(18) 1 d PU A 2
F6' F 0.9117(15) 0.3662(14) 0.8723(8) 0.132(4) Uani 0.504(18) 1 d P A 2
C20 C 0.7450(7) 0.3885(5) 0.8977(2) 0.0725(13) Uani 1 1 d . . .
C1 C -0.1036(6) 0.3846(5) 0.1237(2) 0.0664(11) Uani 1 1 d . . .
C6 C 0.1263(4) 0.5078(4) 0.34089(16) 0.0512(9) Uani 1 1 d . . .
H6 H 0.0794 0.5631 0.3040 0.061 Uiso 1 1 calc R . .
C14 C 0.3284(4) 0.5856(3) 0.62420(16) 0.0515(9) Uani 1 1 d . . .
H14 H 0.2942 0.6859 0.6203 0.062 Uiso 1 1 calc R . .
C26 C 0.0259(5) -0.0240(4) 0.31799(19) 0.0674(11) Uani 1 1 d . . .
H26 H 0.1176 -0.0373 0.3419 0.081 Uiso 1 1 calc R . .
C22 C 0.6022(5) -0.1308(4) 0.10345(19) 0.0681(11) Uani 1 1 d . . .
H22 H 0.6011 -0.2178 0.1203 0.082 Uiso 1 1 calc R . .
F1 F -0.232(3) 0.335(2) 0.1302(19) 0.137(6) Uani 0.64(5) 1 d P B 1
F2 F -0.052(3) 0.384(2) 0.0619(6) 0.148(6) Uani 0.64(5) 1 d P B 1
F3 F -0.1937(18) 0.5273(18) 0.1508(8) 0.076(3) Uani 0.64(5) 1 d P B 1
F1' F -0.194(5) 0.326(4) 0.1053(18) 0.107(9) Uani 0.36(5) 1 d P B 2
F2' F -0.027(3) 0.408(2) 0.0600(10) 0.082(5) Uani 0.36(5) 1 d P B 2
F3' F -0.176(4) 0.504(4) 0.1441(16) 0.138(12) Uani 0.36(5) 1 d P B 2
C21 C 0.4852(5) 0.1146(4) 0.10347(19) 0.0659(10) Uani 1 1 d . . .
H21 H 0.4003 0.2039 0.1203 0.079 Uiso 1 1 calc R . .
C30 C 0.2232(4) 0.8100(4) 0.49159(18) 0.0607(10) Uani 1 1 d . . .
H30A H 0.3180 0.7898 0.5171 0.091 Uiso 1 1 calc R . .
H30B H 0.1583 0.9137 0.4924 0.091 Uiso 1 1 calc R . .
H30C H 0.2635 0.7731 0.4443 0.091 Uiso 1 1 calc R . .
C28 C -0.1146(7) -0.0264(4) 0.3538(2) 0.0837(13) Uani 1 1 d . . .
H28 H -0.1180 -0.0434 0.4011 0.100 Uiso 1 1 calc R . .
C25 C 0.6118(6) 0.1154(6) 0.0545(2) 0.0873(13) Uani 1 1 d . . .
H25 H 0.6117 0.2036 0.0390 0.105 Uiso 1 1 calc R . .
C24 C 0.7377(6) -0.0132(7) 0.0287(2) 0.0882(14) Uani 1 1 d . . .
H24 H 0.8238 -0.0154 -0.0052 0.106 Uiso 1 1 calc R . .
C27 C -0.0949(6) 0.0148(5) 0.2187(2) 0.0948(15) Uani 1 1 d . . .
H27 H -0.0882 0.0283 0.1711 0.114 Uiso 1 1 calc R . .
C29 C -0.2426(7) 0.0151(6) 0.2520(3) 0.1117(18) Uani 1 1 d . . .
H29 H -0.3337 0.0280 0.2277 0.134 Uiso 1 1 calc R . .
C23 C 0.7329(5) -0.1387(6) 0.0545(2) 0.0885(14) Uani 1 1 d . . .
H23 H 0.8178 -0.2289 0.0390 0.106 Uiso 1 1 calc R . .
C32 C -0.2525(7) -0.0038(5) 0.3204(3) 0.1022(16) Uani 1 1 d . . .
H32 H -0.3522 -0.0016 0.3450 0.123 Uiso 1 1 calc R . .

loop_
_atom_site_aniso_label
_atom_site_aniso_U_11
_atom_site_aniso_U_22
_atom_site_aniso_U_33
_atom_site_aniso_U_23
_atom_site_aniso_U_13
_atom_site_aniso_U_12
Ni1 0.0584(3) 0.0397(3) 0.0388(2) 0.00519(18) -0.01859(19) -0.0126(2)
S2 0.0799(7) 0.0404(5) 0.0499(5) 0.0113(4) -0.0336(5) -0.0220(5)
N3 0.0512(17) 0.0324(15) 0.0431(15) 0.0013(12) -0.0177(12) -0.0067(13)
O4 0.0772(17) 0.0466(15) 0.0491(14) 0.0112(11) -0.0313(12) -0.0210(13)
C15 0.047(2) 0.0381(19) 0.0338(17) 0.0052(14) -0.0116(14) -0.0125(15)
C13 0.048(2) 0.0359(18) 0.0416(18) 0.0044(14) -0.0124(15) -0.0117(15)
C5 0.0426(19) 0.0398(19) 0.0350(17) 0.0029(14) -0.0092(14) -0.0113(15)
O2 0.0561(14) 0.0395(13) 0.0453(13) 0.0020(10) -0.0199(10) -0.0097(12)
C10 0.0391(18) 0.0382(19) 0.0371(17) 0.0015(14) -0.0083(14) -0.0087(15)
C12 0.0412(19) 0.042(2) 0.0363(17) 0.0039(14) -0.0128(14) -0.0091(15)
O3 0.0709(16) 0.0400(14) 0.0467(13) 0.0089(10) -0.0270(11) -0.0197(12)
C11 0.0424(19) 0.0388(19) 0.0373(17) 0.0038(14) -0.0118(14) -0.0106(15)
O1 0.0613(15) 0.0462(14) 0.0434(13) 0.0013(10) -0.0204(11) -0.0084(12)
C16 0.059(2) 0.045(2) 0.047(2) 0.0002(16) -0.0195(17) -0.0134(18)
C18 0.061(2) 0.0395(19) 0.047(2) 0.0081(15) -0.0239(17) -0.0203(17)
C19 0.056(2) 0.051(2) 0.0436(19) 0.0052(16) -0.0158(16) -0.0223(18)
C7 0.0437(19) 0.0349(18) 0.0409(18) 0.0015(14) -0.0095(14) -0.0104(15)
C2 0.047(2) 0.049(2) 0.0393(19) 0.0056(16) -0.0120(15) -0.0112(17)
C8 0.065(2) 0.0329(18) 0.0434(19) 0.0072(14) -0.0130(16) -0.0108(17)
N1 0.0590(19) 0.0360(16) 0.0446(16) 0.0027(13) -0.0195(13) -0.0097(15)
C17 0.044(2) 0.047(2) 0.0393(19) 0.0049(15) -0.0095(14) -0.0142(17)
C3 0.052(2) 0.044(2) 0.045(2) 0.0010(15) -0.0129(16) -0.0056(17)
N2 0.077(2) 0.069(2) 0.0492(18) 0.0101(15) -0.0253(16) -0.0295(18)
C4 0.047(2) 0.047(2) 0.0329(17) 0.0053(14) -0.0063(14) -0.0168(17)
C9 0.0390(18) 0.0392(19) 0.0376(17) 0.0072(14) -0.0117(13) -0.0102(15)
C31 0.047(2) 0.038(2) 0.0459(19) 0.0013(15) -0.0162(15) -0.0067(16)
F4 0.158(9) 0.127(7) 0.085(5) -0.043(4) 0.013(5) -0.071(6)
F6 0.118(9) 0.099(7) 0.217(17) -0.041(8) -0.127(11) -0.003(6)
F5 0.146(9) 0.064(7) 0.097(6) 0.016(5) -0.053(6) -0.063(7)
F5' 0.144(10) 0.055(5) 0.116(9) -0.017(5) -0.074(8) -0.013(6)
F4' 0.162(9) 0.097(6) 0.056(4) 0.013(4) -0.049(5) -0.066(6)
F6' 0.113(7) 0.167(9) 0.169(10) 0.009(7) -0.052(6) -0.103(7)
C20 0.110(4) 0.060(3) 0.063(3) 0.015(2) -0.043(3) -0.043(3)
C1 0.061(3) 0.061(3) 0.061(3) -0.002(2) -0.023(2) -0.004(2)
C6 0.061(2) 0.048(2) 0.0359(18) 0.0083(15) -0.0164(16) -0.0107(18)
C14 0.066(2) 0.0337(19) 0.049(2) 0.0041(15) -0.0233(17) -0.0096(17)
C26 0.088(3) 0.060(3) 0.053(2) 0.0074(19) -0.017(2) -0.025(2)
C22 0.071(3) 0.062(3) 0.064(3) -0.003(2) -0.011(2) -0.017(2)
F1 0.078(6) 0.113(8) 0.223(18) 0.024(9) -0.081(10) -0.026(5)
F2 0.130(9) 0.171(11) 0.038(5) 0.005(6) -0.020(4) 0.053(7)
F3 0.070(5) 0.050(4) 0.078(5) -0.005(3) -0.028(4) 0.012(4)
F1' 0.12(2) 0.118(16) 0.141(15) 0.073(14) -0.103(15) -0.082(17)
F2' 0.109(9) 0.079(8) 0.068(9) 0.052(7) -0.033(6) -0.043(9)
F3' 0.130(15) 0.101(16) 0.107(13) -0.021(10) -0.078(12) 0.049(11)
C21 0.072(3) 0.054(3) 0.066(3) 0.007(2) -0.012(2) -0.020(2)
C30 0.064(2) 0.055(2) 0.061(2) 0.0069(18) -0.0130(18) -0.021(2)
C28 0.099(4) 0.071(3) 0.078(3) 0.011(2) 0.001(3) -0.033(3)
C25 0.095(4) 0.099(4) 0.082(3) 0.028(3) -0.022(3) -0.051(3)
C24 0.078(3) 0.133(5) 0.059(3) 0.004(3) -0.004(2) -0.049(4)
C27 0.098(4) 0.130(4) 0.073(3) 0.019(3) -0.040(3) -0.055(3)
C29 0.098(4) 0.177(6) 0.095(4) 0.014(4) -0.023(3) -0.088(4)
C23 0.070(3) 0.099(4) 0.078(3) -0.015(3) 0.002(2) -0.017(3)
C32 0.100(4) 0.093(4) 0.124(5) 0.009(3) 0.004(4) -0.056(3)

loop_
_atom_type_symbol
_atom_type_description
_atom_type_scat_dispersion_real
_atom_type_scat_dispersion_imag
_atom_type_scat_source
C C 0.0033 0.0016 'International Tables Vol C Tables 4.2.6.8 and 6.1.1.4'
H H 0.0000 0.0000 'International Tables Vol C Tables 4.2.6.8 and 6.1.1.4'
N N 0.0061 0.0033 'International Tables Vol C Tables 4.2.6.8 and 6.1.1.4'
O O 0.0106 0.0060 'International Tables Vol C Tables 4.2.6.8 and 6.1.1.4'
F F 0.0171 0.0103 'International Tables Vol C Tables 4.2.6.8 and 6.1.1.4'
S S 0.1246 0.1234 'International Tables Vol C Tables 4.2.6.8 and 6.1.1.4'
Ni Ni 0.3393 1.1124 'International Tables Vol C Tables 4.2.6.8 and 6.1.1.4'

loop_
_geom_angle_atom_site_label_1
_geom_angle_atom_site_label_2
_geom_angle_atom_site_label_3
_geom_angle
_geom_angle_site_symmetry_1
_geom_angle_site_symmetry_3
O3 Ni1 O2 85.58(9) 2_656 .
O3 Ni1 O4 89.65(9) 2_656 2_656
O2 Ni1 O4 173.86(9) . 2_656
O3 Ni1 O1 174.94(9) 2_656 .
O2 Ni1 O1 90.19(9) . .
O4 Ni1 O1 94.38(9) 2_656 .
O3 Ni1 N1 93.07(10) 2_656 .
O2 Ni1 N1 94.08(10) . .
O4 Ni1 N1 90.03(10) 2_656 .
O1 Ni1 N1 90.01(10) . .
O3 Ni1 N2 91.14(10) 2_656 .
O2 Ni1 N2 90.99(10) . .
O4 Ni1 N2 85.23(10) 2_656 .
O1 Ni1 N2 86.14(11) . .
N1 Ni1 N2 173.64(10) . .
C11 S2 C9 101.28(15) . .
C10 N3 C12 123.4(2) . .
C10 N3 C31 117.9(2) . .
C12 N3 C31 118.0(2) . .
C19 O4 Ni1 122.6(2) . 2_656
C13 C15 C16 117.0(3) . .
C13 C15 C17 117.8(3) . .
C16 C15 C17 125.2(3) . .
C11 C13 C15 122.7(3) . .
C11 C13 H13 118.7 . .
C15 C13 H13 118.7 . .
C6 C5 C7 116.8(3) . .
C6 C5 C4 123.5(3) . .
C7 C5 C4 119.7(3) . .
C4 O2 Ni1 126.5(2) . .
N3 C10 C8 121.6(3) . .
N3 C10 C9 122.6(3) . .
C8 C10 C9 115.8(3) . .
C14 C12 C11 116.7(3) . .
C14 C12 N3 121.4(3) . .
C11 C12 N3 121.8(3) . .
C17 O3 Ni1 128.2(2) . 2_656
C13 C11 C12 120.4(3) . .
C13 C11 S2 116.5(2) . .
C12 C11 S2 123.1(2) . .
C2 O1 Ni1 121.8(2) . .
C15 C16 C14 121.1(3) . .
C15 C16 H16 119.4 . .
C14 C16 H16 119.4 . .
C19 C18 C17 123.6(3) . .
C19 C18 H18 118.2 . .
C17 C18 H18 118.2 . .
O4 C19 C18 130.2(3) . .
O4 C19 C20 112.7(3) . .
C18 C19 C20 117.1(3) . .
C9 C7 C5 122.2(3) . .
C9 C7 H7 118.9 . .
C5 C7 H7 118.9 . .
O1 C2 C3 130.0(3) . .
O1 C2 C1 112.2(3) . .
C3 C2 C1 117.8(3) . .
C6 C8 C10 122.2(3) . .
C6 C8 H8 118.9 . .
C10 C8 H8 118.9 . .
C22 N1 C21 115.9(3) . .
C22 N1 Ni1 121.5(3) . .
C21 N1 Ni1 122.2(2) . .
O3 C17 C18 123.6(3) . .
O3 C17 C15 115.8(3) . .
C18 C17 C15 120.6(3) . .
C2 C3 C4 124.7(3) . .
C2 C3 H3 117.7 . .
C4 C3 H3 117.7 . .
C26 N2 C27 115.9(4) . .
C26 N2 Ni1 123.1(3) . .
C27 N2 Ni1 120.9(3) . .
O2 C4 C3 123.9(3) . .
O2 C4 C5 116.5(3) . .
C3 C4 C5 119.5(3) . .
C7 C9 C10 121.2(3) . .
C7 C9 S2 116.4(2) . .
C10 C9 S2 122.1(2) . .
N3 C31 C30 114.0(3) . .
N3 C31 H31A 108.7 . .
C30 C31 H31A 108.7 . .
N3 C31 H31B 108.7 . .
C30 C31 H31B 108.7 . .
H31A C31 H31B 107.6 . .
F4' C20 F6 58.8(7) . .
F4' C20 F5 124.4(8) . .
F6 C20 F5 111.6(10) . .
F4' C20 F5' 110.0(9) . .
F6 C20 F5' 129.0(8) . .
F5 C20 F5' 28.7(9) . .
F4' C20 F6' 105.1(7) . .
F6 C20 F6' 47.4(8) . .
F5 C20 F6' 77.8(7) . .
F5' C20 F6' 105.7(9) . .
F4' C20 F4 43.4(5) . .
F6 C20 F4 101.6(9) . .
F5 C20 F4 104.2(7) . .
F5' C20 F4 78.0(8) . .
F6' C20 F4 143.7(6) . .
F4' C20 C19 115.9(5) . .
F6 C20 C19 115.0(5) . .
F5 C20 C19 116.4(8) . .
F5' C20 C19 113.8(7) . .
F6' C20 C19 105.2(6) . .
F4 C20 C19 105.9(5) . .
F3' C1 F2 108.2(19) . .
F3' C1 F1' 114(3) . .
F2 C1 F1' 87.8(16) . .
F3' C1 F1 100.8(18) . .
F2 C1 F1 110.0(11) . .
F1' C1 F1 23(2) . .
F3' C1 F3 2.1(19) . .
F2 C1 F3 110.3(12) . .
F1' C1 F3 114(2) . .
F1 C1 F3 99.7(14) . .
F3' C1 F2' 99.1(17) . .
F2 C1 F2' 14.8(17) . .
F1' C1 F2' 102.3(19) . .
F1 C1 F2' 124.1(15) . .
F3 C1 F2' 101.2(10) . .
F3' C1 C2 115.6(14) . .
F2 C1 C2 113.9(7) . .
F1' C1 C2 113.9(13) . .
F1 C1 C2 107.6(11) . .
F3 C1 C2 114.4(7) . .
F2' C1 C2 109.6(10) . .
C8 C6 C5 121.7(3) . .
C8 C6 H6 119.2 . .
C5 C6 H6 119.2 . .
C16 C14 C12 122.1(3) . .
C16 C14 H14 119.0 . .
C12 C14 H14 119.0 . .
N2 C26 C28 123.5(4) . .
N2 C26 H26 118.3 . .
C28 C26 H26 118.3 . .
N1 C22 C23 123.8(4) . .
N1 C22 H22 118.1 . .
C23 C22 H22 118.1 . .
N1 C21 C25 123.6(4) . .
N1 C21 H21 118.2 . .
C25 C21 H21 118.2 . .
C31 C30 H30A 109.5 . .
C31 C30 H30B 109.5 . .
H30A C30 H30B 109.5 . .
C31 C30 H30C 109.5 . .
H30A C30 H30C 109.5 . .
H30B C30 H30C 109.5 . .
C26 C28 C32 119.5(5) . .
C26 C28 H28 120.3 . .
C32 C28 H28 120.3 . .
C24 C25 C21 119.7(4) . .
C24 C25 H25 120.1 . .
C21 C25 H25 120.1 . .
C25 C24 C23 117.4(4) . .
C25 C24 H24 121.3 . .
C23 C24 H24 121.3 . .
N2 C27 C29 123.7(4) . .
N2 C27 H27 118.1 . .
C29 C27 H27 118.1 . .
C32 C29 C27 118.1(5) . .
C32 C29 H29 120.9 . .
C27 C29 H29 120.9 . .
C24 C23 C22 119.5(4) . .
C24 C23 H23 120.3 . .
C22 C23 H23 120.3 . .
C29 C32 C28 119.2(5) . .
C29 C32 H32 120.4 . .
C28 C32 H32 120.4 . .

loop_
_geom_bond_atom_site_label_1
_geom_bond_atom_site_label_2
_geom_bond_distance
_geom_bond_site_symmetry_2
Ni1 O3 2.008(2) 2_656
Ni1 O2 2.025(2) .
Ni1 O4 2.025(2) 2_656
Ni1 O1 2.032(2) .
Ni1 N1 2.080(3) .
Ni1 N2 2.147(3) .
S2 C11 1.761(3) .
S2 C9 1.764(3) .
N3 C10 1.397(3) .
N3 C12 1.410(3) .
N3 C31 1.475(4) .
O4 C19 1.256(4) .
O4 Ni1 2.025(2) 2_656
C15 C13 1.384(4) .
C15 C16 1.384(4) .
C15 C17 1.493(4) .
C13 C11 1.383(4) .
C13 H13 0.9300 .
C5 C6 1.384(4) .
C5 C7 1.390(4) .
C5 C4 1.490(4) .
O2 C4 1.263(3) .
C10 C8 1.400(4) .
C10 C9 1.409(4) .
C12 C14 1.394(4) .
C12 C11 1.400(4) .
O3 C17 1.264(3) .
O3 Ni1 2.008(2) 2_656
O1 C2 1.260(4) .
C16 C14 1.384(4) .
C16 H16 0.9300 .
C18 C19 1.383(4) .
C18 C17 1.410(4) .
C18 H18 0.9300 .
C19 C20 1.532(5) .
C7 C9 1.377(4) .
C7 H7 0.9300 .
C2 C3 1.370(4) .
C2 C1 1.534(5) .
C8 C6 1.376(4) .
C8 H8 0.9300 .
N1 C22 1.325(4) .
N1 C21 1.326(4) .
C3 C4 1.413(4) .
C3 H3 0.9300 .
N2 C26 1.319(4) .
N2 C27 1.340(5) .
C31 C30 1.505(4) .
C31 H31A 0.9700 .
C31 H31B 0.9700 .
F4 C20 1.451(10) .
F6 C20 1.231(9) .
F5 C20 1.238(14) .
F5' C20 1.357(14) .
F4' C20 1.204(8) .
F6' C20 1.401(11) .
C1 F3' 1.15(4) .
C1 F2 1.229(15) .
C1 F1' 1.23(3) .
C1 F1 1.38(2) .
C1 F3 1.392(18) .
C1 F2' 1.398(19) .
C6 H6 0.9300 .
C14 H14 0.9300 .
C26 C28 1.341(5) .
C26 H26 0.9300 .
C22 C23 1.369(5) .
C22 H22 0.9300 .
C21 C25 1.369(5) .
C21 H21 0.9300 .
C30 H30A 0.9600 .
C30 H30B 0.9600 .
C30 H30C 0.9600 .
C28 C32 1.364(6) .
C28 H28 0.9300 .
C25 C24 1.360(6) .
C25 H25 0.9300 .
C24 C23 1.363(6) .
C24 H24 0.9300 .
C27 C29 1.366(6) .
C27 H27 0.9300 .
C29 C32 1.337(6) .
C29 H29 0.9300 .
C23 H23 0.9300 .
C32 H32 0.9300 .

loop_
_geom_torsion_atom_site_label_1
_geom_torsion_atom_site_label_2
_geom_torsion_atom_site_label_3
_geom_torsion_atom_site_label_4
_geom_torsion
_geom_torsion_site_symmetry_1
C16 C15 C13 C11 -1.0(5) .
C17 C15 C13 C11 179.8(3) .
O3 Ni1 O2 C4 -160.9(3) 2_656
O4 Ni1 O2 C4 -121.8(8) 2_656
O1 Ni1 O2 C4 16.3(3) .
N1 Ni1 O2 C4 106.3(3) .
N2 Ni1 O2 C4 -69.9(3) .
C12 N3 C10 C8 -164.3(3) .
C31 N3 C10 C8 6.0(4) .
C12 N3 C10 C9 17.0(4) .
C31 N3 C10 C9 -172.8(3) .
C10 N3 C12 C14 160.6(3) .
C31 N3 C12 C14 -9.6(4) .
C10 N3 C12 C11 -20.9(4) .
C31 N3 C12 C11 168.9(3) .
C15 C13 C11 C12 -0.5(5) .
C15 C13 C11 S2 -178.4(2) .
C14 C12 C11 C13 1.8(5) .
N3 C12 C11 C13 -176.7(3) .
C14 C12 C11 S2 179.6(2) .
N3 C12 C11 S2 1.1(4) .
C9 S2 C11 C13 -165.6(2) .
C9 S2 C11 C12 16.5(3) .
O3 Ni1 O1 C2 16.4(12) 2_656
O2 Ni1 O1 C2 -16.9(3) .
O4 Ni1 O1 C2 159.0(3) 2_656
N1 Ni1 O1 C2 -111.0(3) .
N2 Ni1 O1 C2 74.1(3) .
C13 C15 C16 C14 1.0(5) .
C17 C15 C16 C14 -179.8(3) .
Ni1 O4 C19 C18 10.5(5) 2_656
Ni1 O4 C19 C20 -169.8(3) 2_656
C17 C18 C19 O4 0.5(6) .
C17 C18 C19 C20 -179.2(3) .
C6 C5 C7 C9 3.2(4) .
C4 C5 C7 C9 -175.4(3) .
Ni1 O1 C2 C3 12.5(5) .
Ni1 O1 C2 C1 -167.8(3) .
N3 C10 C8 C6 -176.1(3) .
C9 C10 C8 C6 2.8(5) .
O3 Ni1 N1 C22 46.9(3) 2_656
O2 Ni1 N1 C22 132.6(3) .
O4 Ni1 N1 C22 -42.8(3) 2_656
O1 Ni1 N1 C22 -137.2(3) .
N2 Ni1 N1 C22 -84.5(10) .
O3 Ni1 N1 C21 -139.9(3) 2_656
O2 Ni1 N1 C21 -54.2(3) .
O4 Ni1 N1 C21 130.4(3) 2_656
O1 Ni1 N1 C21 36.0(3) .
N2 Ni1 N1 C21 88.7(10) .
Ni1 O3 C17 C18 -8.6(5) 2_656
Ni1 O3 C17 C15 171.41(19) 2_656
C19 C18 C17 O3 -1.9(5) .
C19 C18 C17 C15 178.0(3) .
C13 C15 C17 O3 -6.8(4) .
C16 C15 C17 O3 174.1(3) .
C13 C15 C17 C18 173.3(3) .
C16 C15 C17 C18 -5.9(5) .
O1 C2 C3 C4 0.8(6) .
C1 C2 C3 C4 -178.9(3) .
O3 Ni1 N2 C26 34.1(3) 2_656
O2 Ni1 N2 C26 -51.5(3) .
O4 Ni1 N2 C26 123.6(3) 2_656
O1 Ni1 N2 C26 -141.7(3) .
N1 Ni1 N2 C26 165.5(9) .
O3 Ni1 N2 C27 -144.8(3) 2_656
O2 Ni1 N2 C27 129.6(3) .
O4 Ni1 N2 C27 -55.2(3) 2_656
O1 Ni1 N2 C27 39.5(3) .
N1 Ni1 N2 C27 -13.3(12) .
Ni1 O2 C4 C3 -9.5(4) .
Ni1 O2 C4 C5 169.25(19) .
C2 C3 C4 O2 -2.8(5) .
C2 C3 C4 C5 178.5(3) .
C6 C5 C4 O2 158.8(3) .
C7 C5 C4 O2 -22.8(4) .
C6 C5 C4 C3 -22.5(5) .
C7 C5 C4 C3 156.0(3) .
C5 C7 C9 C10 -3.5(5) .
C5 C7 C9 S2 169.9(2) .
N3 C10 C9 C7 179.3(3) .
C8 C10 C9 C7 0.5(4) .
N3 C10 C9 S2 6.3(4) .
C8 C10 C9 S2 -172.5(2) .
C11 S2 C9 C7 166.6(2) .
C11 S2 C9 C10 -20.0(3) .
C10 N3 C31 C30 -82.6(3) .
C12 N3 C31 C30 88.2(3) .
O4 C19 C20 F4' -29.0(12) .
C18 C19 C20 F4' 150.7(11) .
O4 C19 C20 F6 36.9(16) .
C18 C19 C20 F6 -143.3(15) .
O4 C19 C20 F5 170.3(9) .
C18 C19 C20 F5 -10.0(11) .
O4 C19 C20 F5' -158.1(10) .
C18 C19 C20 F5' 21.6(11) .
O4 C19 C20 F6' 86.6(8) .
C18 C19 C20 F6' -93.6(8) .
O4 C19 C20 F4 -74.5(8) .
C18 C19 C20 F4 105.3(8) .
O1 C2 C1 F3' -177.5(17) .
C3 C2 C1 F3' 2.3(18) .
O1 C2 C1 F2 -51.2(17) .
C3 C2 C1 F2 128.5(16) .
O1 C2 C1 F1' 47(2) .
C3 C2 C1 F1' -133(2) .
O1 C2 C1 F1 70.9(16) .
C3 C2 C1 F1 -109.3(16) .
O1 C2 C1 F3 -179.4(6) .
C3 C2 C1 F3 0.4(7) .
O1 C2 C1 F2' -66.6(10) .
C3 C2 C1 F2' 113.2(9) .
C10 C8 C6 C5 -3.2(5) .
C7 C5 C6 C8 0.2(5) .
C4 C5 C6 C8 178.7(3) .
C15 C16 C14 C12 0.4(5) .
C11 C12 C14 C16 -1.8(5) .
N3 C12 C14 C16 176.8(3) .
C27 N2 C26 C28 0.1(6) .
Ni1 N2 C26 C28 -178.8(3) .
C21 N1 C22 C23 -1.0(5) .
Ni1 N1 C22 C23 172.6(3) .
C22 N1 C21 C25 1.0(5) .
Ni1 N1 C21 C25 -172.5(3) .
N2 C26 C28 C32 -1.6(7) .
N1 C21 C25 C24 0.1(6) .
C21 C25 C24 C23 -1.3(7) .
C26 N2 C27 C29 0.6(7) .
Ni1 N2 C27 C29 179.5(4) .
N2 C27 C29 C32 0.3(8) .
C25 C24 C23 C22 1.3(7) .
N1 C22 C23 C24 -0.2(6) .
C27 C29 C32 C28 -1.8(8) .
C26 C28 C32 C29 2.4(7) .
